data_1554244
loop_
_publ_author_name
'Shimizu, Masaki'
'Tamagawa, Tomokazu'
'Nishimura, Kenta'

_publ_section_title
;
 4,5-Diaminophthalimides: highly efficient solid-state fluorophores and
 turn-on type fluorescent probes for hydrazine
;
_journal_issue 4
_journal_name_full 'Materials Chemistry Frontiers'
_journal_page_first 563
_journal_paper_doi 10.1039/C8QM00578H
_journal_volume 3
_journal_year 2019
_chemical_formula_sum 'C41 H33 N3 O2'
_chemical_formula_weight 599.70
_space_group_IT_number 14
_space_group_name_Hall '-P 2ybc'
_space_group_name_H-M_alt 'P 1 21/c 1'
_symmetry_cell_setting monoclinic
_symmetry_space_group_name_H-M 'P 1 21/c 1'
_atom_sites_solution_hydrogens geom
_atom_sites_solution_primary direct
_atom_sites_solution_secondary difmap
_audit_creation_method SHELXL-97
_audit_update_record
;
2017-05-30 deposited with the CCDC.
2018-12-18 downloaded from the CCDC.
;
_cell_angle_alpha 90.00
_cell_angle_beta 101.907(6)
_cell_angle_gamma 90.00
_cell_formula_units_Z 4
_cell_length_a 15.538(4)
_cell_length_b 13.276(4)
_cell_length_c 16.390(5)
_cell_measurement_reflns_used 2725
_cell_measurement_temperature 298(2)
_cell_measurement_theta_max 21.02
_cell_measurement_theta_min 2.25
_cell_volume 3308.2(17)
_computing_cell_refinement 'Bruker SMART'
_computing_data_collection 'Bruker SMART'
_computing_data_reduction 'Bruker SAINT'
_computing_molecular_graphics 'Bruker SHELXTL'
_computing_publication_material 'Bruker SHELXTL'
_computing_structure_refinement 'SHELXL-97 (Sheldrick, 1997)'
_computing_structure_solution 'SHELXS-97 (Sheldrick, 1990)'
_diffrn_ambient_temperature 298(2)
_diffrn_detector_area_resol_mean 8.366
_diffrn_measured_fraction_theta_full 0.997
_diffrn_measured_fraction_theta_max 0.997
_diffrn_measurement_device_type 'CCD area detector'
_diffrn_measurement_method 'phi and omega scans'
_diffrn_radiation_monochromator graphite
_diffrn_radiation_source 'fine-focus sealed tube'
_diffrn_radiation_type MoK\a
_diffrn_radiation_wavelength 0.71073
_diffrn_reflns_av_R_equivalents 0.0388
_diffrn_reflns_av_sigmaI/netI 0.0544
_diffrn_reflns_limit_h_max 14
_diffrn_reflns_limit_h_min -18
_diffrn_reflns_limit_k_max 16
_diffrn_reflns_limit_k_min -14
_diffrn_reflns_limit_l_max 19
_diffrn_reflns_limit_l_min -19
_diffrn_reflns_number 17564
_diffrn_reflns_theta_full 25.50
_diffrn_reflns_theta_max 25.50
_diffrn_reflns_theta_min 1.99
_exptl_absorpt_coefficient_mu 0.074
_exptl_absorpt_correction_T_max 0.9853
_exptl_absorpt_correction_T_min 0.9637
_exptl_absorpt_correction_type empirical
_exptl_crystal_colour yellow
_exptl_crystal_density_diffrn 1.204
_exptl_crystal_density_method 'not measured'
_exptl_crystal_description plate
_exptl_crystal_F_000 1264
_exptl_crystal_size_max 0.50
_exptl_crystal_size_mid 0.20
_exptl_crystal_size_min 0.20
_refine_diff_density_max 0.193
_refine_diff_density_min -0.156
_refine_diff_density_rms 0.038
_refine_ls_extinction_coef 0.0048(6)
_refine_ls_extinction_expression Fc^*^=kFc[1+0.001xFc^2^\l^3^/sin(2\q)]^-1/4^
_refine_ls_extinction_method SHELXL
_refine_ls_goodness_of_fit_ref 1.034
_refine_ls_hydrogen_treatment constr
_refine_ls_matrix_type full
_refine_ls_number_parameters 419
_refine_ls_number_reflns 6133
_refine_ls_number_restraints 0
_refine_ls_restrained_S_all 1.034
_refine_ls_R_factor_all 0.0764
_refine_ls_R_factor_gt 0.0446
_refine_ls_shift/su_max 0.000
_refine_ls_shift/su_mean 0.000
_refine_ls_structure_factor_coef Fsqd
_refine_ls_weighting_details 'calc w=1/[\s^2^(Fo^2^)+(0.0525P)^2^+0.0970P] where P=(Fo^2^+2Fc^2^)/3'
_refine_ls_weighting_scheme calc
_refine_ls_wR_factor_gt 0.1052
_refine_ls_wR_factor_ref 0.1136
_reflns_number_gt 4000
_reflns_number_total 6133
_reflns_threshold_expression >2sigma(I)
_cod_data_source_file c8qm00578h2.cif
_cod_data_source_block 1tmg
_cod_depositor_comments
;
The following automatic conversions were performed:

data item '_symmetry_cell_setting' value 'Monoclinic' was changed to
'monoclinic' in accordance with the
/home/saulius/struct/COD-crude-data/automatic-downloads/DataCite-retrospective/RSC/depositions/lib/dictionaries/cif_core.dic
dictionary named 'cif_core.dic' version 2.4.2 last updated on
2011-04-26.

Automatic conversion script
Id: cif_fix_values 6909 2019-04-08 15:41:33Z antanas 
;
_cod_original_cell_volume 3308.4(17)
_cod_original_sg_symbol_H-M P2(1)/c
_cod_database_code 1554244

loop_
_symmetry_equiv_pos_as_xyz
'x, y, z'
'-x, y+1/2, -z+1/2'
'-x, -y, -z'
'x, -y-1/2, z-1/2'

loop_
_atom_site_label
_atom_site_type_symbol
_atom_site_fract_x
_atom_site_fract_y
_atom_site_fract_z
_atom_site_U_iso_or_equiv
_atom_site_adp_type
_atom_site_occupancy
_atom_site_symmetry_multiplicity
_atom_site_calc_flag
_atom_site_refinement_flags
C1 C -0.17529(10) -0.00171(11) 0.09701(9) 0.0469(4) Uani 1 1 d .
C2 C -0.18187(11) 0.03595(12) 0.01685(10) 0.0550(4) Uani 1 1 d .
C3 C -0.26226(12) 0.02671(15) -0.03758(11) 0.0684(5) Uani 1 1 d .
H3 H -0.2687 0.0531 -0.0911 0.082 Uiso 1 1 calc R
C4 C -0.33323(12) -0.02028(16) -0.01543(12) 0.0724(5) Uani 1 1 d .
C5 C -0.32346(11) -0.05569(14) 0.06498(12) 0.0678(5) Uani 1 1 d .
H5 H -0.3712 -0.0865 0.0809 0.081 Uiso 1 1 calc R
C6 C -0.24542(11) -0.04707(12) 0.12275(10) 0.0540(4) Uani 1 1 d .
C7 C -0.10512(13) 0.08274(17) -0.01090(13) 0.0871(7) Uani 1 1 d .
H7A H -0.0622 0.0318 -0.0144 0.131 Uiso 1 1 calc R
H7B H -0.0793 0.1332 0.0286 0.131 Uiso 1 1 calc R
H7C H -0.1246 0.1132 -0.0647 0.131 Uiso 1 1 calc R
C8 C -0.41935(15) -0.0334(2) -0.07761(16) 0.1252(10) Uani 1 1 d .
H8A H -0.4480 0.0307 -0.0884 0.188 Uiso 1 1 calc R
H8B H -0.4567 -0.0787 -0.0551 0.188 Uiso 1 1 calc R
H8C H -0.4080 -0.0605 -0.1286 0.188 Uiso 1 1 calc R
C9 C -0.23652(14) -0.08632(17) 0.21023(12) 0.0838(6) Uani 1 1 d .
H9A H -0.1977 -0.1434 0.2181 0.126 Uiso 1 1 calc R
H9B H -0.2933 -0.1062 0.2191 0.126 Uiso 1 1 calc R
H9C H -0.2129 -0.0344 0.2492 0.126 Uiso 1 1 calc R
C10 C -0.06732(10) 0.08633(11) 0.20917(9) 0.0429(4) Uani 1 1 d .
C11 C 0.01752(9) 0.05746(10) 0.26309(8) 0.0382(3) Uani 1 1 d .
C12 C 0.04154(9) -0.03657(10) 0.23786(8) 0.0385(3) Uani 1 1 d .
C13 C -0.02937(10) -0.07279(11) 0.16923(9) 0.0436(4) Uani 1 1 d .
C14 C 0.06854(9) 0.10723(11) 0.32922(8) 0.0406(4) Uani 1 1 d .
H14 H 0.0521 0.1703 0.3455 0.049 Uiso 1 1 calc R
C15 C 0.14542(9) 0.06118(11) 0.37141(8) 0.0401(4) Uani 1 1 d .
C16 C 0.16861(9) -0.03677(11) 0.34786(9) 0.0414(4) Uani 1 1 d .
C17 C 0.11672(9) -0.08440(11) 0.27902(9) 0.0424(4) Uani 1 1 d .
H17 H 0.1325 -0.1470 0.2613 0.051 Uiso 1 1 calc R
C18 C 0.29977(10) -0.14605(12) 0.35980(9) 0.0473(4) Uani 1 1 d .
C19 C 0.32076(11) -0.24341(12) 0.38630(11) 0.0568(4) Uani 1 1 d .
H19 H 0.2933 -0.2726 0.4258 0.068 Uiso 1 1 calc R
C20 C 0.38205(12) -0.29752(14) 0.35468(13) 0.0688(5) Uani 1 1 d .
H20 H 0.3959 -0.3628 0.3733 0.083 Uiso 1 1 calc R
C21 C 0.42238(13) -0.25685(17) 0.29679(13) 0.0766(6) Uani 1 1 d .
H21 H 0.4650 -0.2931 0.2769 0.092 Uiso 1 1 calc R
C22 C 0.39975(15) -0.16192(18) 0.26782(13) 0.0888(7) Uani 1 1 d .
H22 H 0.4259 -0.1344 0.2267 0.107 Uiso 1 1 calc R
C23 C 0.33847(13) -0.10631(15) 0.29898(11) 0.0720(5) Uani 1 1 d .
H23 H 0.3235 -0.0419 0.2787 0.086 Uiso 1 1 calc R
C24 C 0.23962(11) -0.10610(12) 0.48242(10) 0.0508(4) Uani 1 1 d .
C25 C 0.16556(12) -0.14502(14) 0.50434(11) 0.0666(5) Uani 1 1 d .
H25 H 0.1160 -0.1590 0.4634 0.080 Uiso 1 1 calc R
C26 C 0.16466(15) -0.16346(16) 0.58782(13) 0.0797(6) Uani 1 1 d .
H26 H 0.1141 -0.1884 0.6028 0.096 Uiso 1 1 calc R
C27 C 0.23774(17) -0.14496(18) 0.64734(13) 0.0866(7) Uani 1 1 d .
H27 H 0.2375 -0.1579 0.7031 0.104 Uiso 1 1 calc R
C28 C 0.31171(16) -0.10737(18) 0.62539(12) 0.0879(7) Uani 1 1 d .
H28 H 0.3616 -0.0949 0.6664 0.106 Uiso 1 1 calc R
C29 C 0.31305(12) -0.08774(14) 0.54298(10) 0.0671(5) Uani 1 1 d .
H29 H 0.3636 -0.0621 0.5286 0.081 Uiso 1 1 calc R
C30 C 0.16328(10) 0.15625(12) 0.50198(9) 0.0448(4) Uani 1 1 d .
C31 C 0.18562(12) 0.25163(13) 0.53294(10) 0.0595(5) Uani 1 1 d .
H31 H 0.2256 0.2901 0.5113 0.071 Uiso 1 1 calc R
C32 C 0.14832(14) 0.28980(15) 0.59627(11) 0.0741(6) Uani 1 1 d .
H32 H 0.1636 0.3540 0.6170 0.089 Uiso 1 1 calc R
C33 C 0.08917(14) 0.23396(17) 0.62884(11) 0.0742(6) Uani 1 1 d .
H33 H 0.0647 0.2597 0.6717 0.089 Uiso 1 1 calc R
C34 C 0.06653(12) 0.13956(16) 0.59735(11) 0.0670(5) Uani 1 1 d .
H34 H 0.0261 0.1015 0.6188 0.080 Uiso 1 1 calc R
C35 C 0.10293(11) 0.10064(13) 0.53459(10) 0.0545(4) Uani 1 1 d .
H35 H 0.0870 0.0366 0.5139 0.065 Uiso 1 1 calc R
C36 C 0.28655(10) 0.14089(12) 0.42706(10) 0.0502(4) Uani 1 1 d .
C37 C 0.35507(12) 0.15044(15) 0.49517(12) 0.0713(5) Uani 1 1 d .
H37 H 0.3454 0.1400 0.5487 0.086 Uiso 1 1 calc R
C38 C 0.43847(13) 0.17571(17) 0.48357(18) 0.0931(7) Uani 1 1 d .
H38 H 0.4847 0.1818 0.5294 0.112 Uiso 1 1 calc R
C39 C 0.45302(15) 0.19175(18) 0.4049(2) 0.1001(8) Uani 1 1 d .
H39 H 0.5089 0.2090 0.3975 0.120 Uiso 1 1 calc R
C40 C 0.38584(15) 0.18246(16) 0.33794(16) 0.0878(7) Uani 1 1 d .
H40 H 0.3960 0.1930 0.2846 0.105 Uiso 1 1 calc R
C41 C 0.30244(12) 0.15750(14) 0.34817(12) 0.0641(5) Uani 1 1 d .
H41 H 0.2567 0.1518 0.3018 0.077 Uiso 1 1 calc R
N1 N -0.09217(8) 0.00477(9) 0.15502(8) 0.0466(3) Uani 1 1 d .
N2 N 0.20092(8) 0.11329(9) 0.43764(7) 0.0458(3) Uani 1 1 d .
N3 N 0.24173(8) -0.08653(10) 0.39665(7) 0.0487(3) Uani 1 1 d .
O1 O -0.03565(7) -0.15173(8) 0.13173(7) 0.0601(3) Uani 1 1 d .
O2 O -0.10935(7) 0.16306(8) 0.20898(7) 0.0587(3) Uani 1 1 d .

loop_
_atom_site_aniso_label
_atom_site_aniso_U_11
_atom_site_aniso_U_22
_atom_site_aniso_U_33
_atom_site_aniso_U_23
_atom_site_aniso_U_13
_atom_site_aniso_U_12
C1 0.0407(9) 0.0441(9) 0.0503(9) -0.0051(7) -0.0038(7) 0.0028(7)
C2 0.0482(10) 0.0557(10) 0.0582(10) 0.0040(8) 0.0045(9) 0.0055(8)
C3 0.0627(13) 0.0801(13) 0.0545(10) 0.0078(9) -0.0062(9) 0.0087(10)
C4 0.0506(11) 0.0825(14) 0.0737(13) -0.0051(11) -0.0115(10) 0.0018(10)
C5 0.0451(11) 0.0756(13) 0.0788(13) -0.0026(11) 0.0038(10) -0.0099(9)
C6 0.0471(10) 0.0564(10) 0.0557(10) -0.0022(8) 0.0042(8) -0.0053(8)
C7 0.0669(13) 0.1055(17) 0.0886(15) 0.0344(13) 0.0151(12) 0.0018(12)
C8 0.0715(15) 0.169(3) 0.1111(19) 0.0059(18) -0.0378(14) -0.0166(16)
C9 0.0776(14) 0.1042(16) 0.0675(12) 0.0065(11) 0.0105(11) -0.0237(12)
C10 0.0404(9) 0.0381(9) 0.0487(9) 0.0020(7) 0.0059(7) 0.0003(7)
C11 0.0372(8) 0.0367(8) 0.0407(8) 0.0017(7) 0.0078(7) -0.0015(6)
C12 0.0381(8) 0.0376(8) 0.0389(8) 0.0018(6) 0.0060(7) -0.0017(6)
C13 0.0446(9) 0.0373(9) 0.0473(9) -0.0007(7) 0.0059(7) -0.0027(7)
C14 0.0420(9) 0.0366(8) 0.0432(8) -0.0020(7) 0.0086(7) -0.0012(7)
C15 0.0375(8) 0.0459(9) 0.0370(7) -0.0008(7) 0.0077(7) -0.0030(7)
C16 0.0371(8) 0.0488(9) 0.0385(8) 0.0039(7) 0.0080(7) 0.0039(7)
C17 0.0440(9) 0.0397(8) 0.0437(8) -0.0005(7) 0.0095(7) 0.0041(7)
C18 0.0378(9) 0.0554(10) 0.0458(8) -0.0029(8) 0.0019(7) 0.0067(7)
C19 0.0476(10) 0.0562(11) 0.0643(11) 0.0004(9) 0.0062(8) 0.0046(8)
C20 0.0598(12) 0.0598(12) 0.0812(13) -0.0080(10) 0.0013(11) 0.0166(9)
C21 0.0629(13) 0.0871(16) 0.0792(13) -0.0164(12) 0.0134(11) 0.0221(11)
C22 0.0935(16) 0.1012(17) 0.0853(15) 0.0045(13) 0.0497(13) 0.0196(14)
C23 0.0831(14) 0.0703(13) 0.0705(12) 0.0130(10) 0.0339(11) 0.0211(10)
C24 0.0480(10) 0.0583(10) 0.0456(9) 0.0075(8) 0.0083(8) 0.0126(8)
C25 0.0556(11) 0.0804(13) 0.0636(11) 0.0166(10) 0.0117(9) 0.0083(10)
C26 0.0794(15) 0.0906(15) 0.0777(14) 0.0274(12) 0.0363(13) 0.0204(12)
C27 0.0997(18) 0.1092(18) 0.0524(11) 0.0212(12) 0.0191(13) 0.0293(14)
C28 0.0887(16) 0.1160(19) 0.0513(11) 0.0151(11) -0.0033(11) 0.0093(13)
C29 0.0590(12) 0.0883(14) 0.0497(10) 0.0107(9) 0.0012(9) 0.0062(10)
C30 0.0465(9) 0.0505(10) 0.0346(8) -0.0008(7) 0.0018(7) 0.0043(7)
C31 0.0688(12) 0.0546(11) 0.0544(10) -0.0028(9) 0.0109(9) -0.0019(9)
C32 0.1006(16) 0.0609(12) 0.0597(11) -0.0144(10) 0.0140(12) 0.0113(11)
C33 0.0870(15) 0.0899(16) 0.0478(10) -0.0024(11) 0.0185(10) 0.0283(12)
C34 0.0643(12) 0.0863(15) 0.0545(10) 0.0060(10) 0.0218(9) 0.0098(10)
C35 0.0528(10) 0.0624(11) 0.0494(9) -0.0033(8) 0.0127(8) -0.0020(8)
C36 0.0365(9) 0.0527(10) 0.0595(10) -0.0075(8) 0.0056(8) -0.0027(7)
C37 0.0480(11) 0.0852(14) 0.0740(12) -0.0103(11) -0.0031(10) -0.0044(10)
C38 0.0456(13) 0.1027(18) 0.120(2) -0.0221(15) -0.0089(13) -0.0079(11)
C39 0.0497(14) 0.1041(18) 0.152(3) -0.0194(17) 0.0342(17) -0.0115(12)
C40 0.0690(15) 0.0990(17) 0.1061(17) -0.0127(13) 0.0430(14) -0.0162(12)
C41 0.0526(11) 0.0756(12) 0.0676(12) -0.0074(10) 0.0201(9) -0.0101(9)
N1 0.0409(7) 0.0408(7) 0.0525(7) -0.0037(6) -0.0039(6) 0.0019(6)
N2 0.0380(7) 0.0576(8) 0.0408(7) -0.0090(6) 0.0060(6) -0.0042(6)
N3 0.0427(8) 0.0611(9) 0.0405(7) 0.0042(6) 0.0049(6) 0.0130(6)
O1 0.0642(8) 0.0449(7) 0.0636(7) -0.0124(6) -0.0047(6) 0.0029(5)
O2 0.0527(7) 0.0469(7) 0.0697(7) -0.0060(6) -0.0027(6) 0.0113(5)

loop_
_atom_type_symbol
_atom_type_description
_atom_type_scat_dispersion_real
_atom_type_scat_dispersion_imag
_atom_type_scat_source
C C 0.0033 0.0016 'International Tables Vol C Tables 4.2.6.8 and 6.1.1.4'
H H 0.0000 0.0000 'International Tables Vol C Tables 4.2.6.8 and 6.1.1.4'
N N 0.0061 0.0033 'International Tables Vol C Tables 4.2.6.8 and 6.1.1.4'
O O 0.0106 0.0060 'International Tables Vol C Tables 4.2.6.8 and 6.1.1.4'

loop_
_geom_angle_atom_site_label_1
_geom_angle_atom_site_label_2
_geom_angle_atom_site_label_3
_geom_angle
C6 C1 C2 122.37(14)
C6 C1 N1 118.68(14)
C2 C1 N1 118.94(14)
C3 C2 C1 117.29(16)
C3 C2 C7 120.75(16)
C1 C2 C7 121.94(15)
C4 C3 C2 122.37(17)
C4 C3 H3 118.8
C2 C3 H3 118.8
C5 C4 C3 118.03(16)
C5 C4 C8 120.8(2)
C3 C4 C8 121.20(19)
C4 C5 C6 122.38(17)
C4 C5 H5 118.8
C6 C5 H5 118.8
C5 C6 C1 117.53(15)
C5 C6 C9 121.32(16)
C1 C6 C9 121.16(15)
C2 C7 H7A 109.5
C2 C7 H7B 109.5
H7A C7 H7B 109.5
C2 C7 H7C 109.5
H7A C7 H7C 109.5
H7B C7 H7C 109.5
C4 C8 H8A 109.5
C4 C8 H8B 109.5
H8A C8 H8B 109.5
C4 C8 H8C 109.5
H8A C8 H8C 109.5
H8B C8 H8C 109.5
C6 C9 H9A 109.5
C6 C9 H9B 109.5
H9A C9 H9B 109.5
C6 C9 H9C 109.5
H9A C9 H9C 109.5
H9B C9 H9C 109.5
O2 C10 N1 124.78(14)
O2 C10 C11 129.37(14)
N1 C10 C11 105.86(12)
C14 C11 C12 121.35(13)
C14 C11 C10 130.21(13)
C12 C11 C10 108.43(12)
C17 C12 C11 121.39(13)
C17 C12 C13 130.11(13)
C11 C12 C13 108.28(12)
O1 C13 N1 124.81(14)
O1 C13 C12 129.51(14)
N1 C13 C12 105.67(12)
C11 C14 C15 118.50(13)
C11 C14 H14 120.7
C15 C14 H14 120.7
C14 C15 N2 119.31(13)
C14 C15 C16 120.38(13)
N2 C15 C16 120.31(13)
C17 C16 N3 120.61(13)
C17 C16 C15 119.78(13)
N3 C16 C15 119.54(13)
C12 C17 C16 118.50(13)
C12 C17 H17 120.8
C16 C17 H17 120.8
C23 C18 C19 118.57(15)
C23 C18 N3 120.39(15)
C19 C18 N3 121.00(14)
C20 C19 C18 120.45(17)
C20 C19 H19 119.8
C18 C19 H19 119.8
C21 C20 C19 120.82(19)
C21 C20 H20 119.6
C19 C20 H20 119.6
C20 C21 C22 119.25(18)
C20 C21 H21 120.4
C22 C21 H21 120.4
C21 C22 C23 120.74(19)
C21 C22 H22 119.6
C23 C22 H22 119.6
C18 C23 C22 120.10(18)
C18 C23 H23 119.9
C22 C23 H23 119.9
C29 C24 C25 119.61(16)
C29 C24 N3 119.52(15)
C25 C24 N3 120.86(15)
C24 C25 C26 120.09(18)
C24 C25 H25 120.0
C26 C25 H25 120.0
C27 C26 C25 119.8(2)
C27 C26 H26 120.1
C25 C26 H26 120.1
C26 C27 C28 120.04(19)
C26 C27 H27 120.0
C28 C27 H27 120.0
C27 C28 C29 120.6(2)
C27 C28 H28 119.7
C29 C28 H28 119.7
C24 C29 C28 119.78(19)
C24 C29 H29 120.1
C28 C29 H29 120.1
C31 C30 C35 119.07(15)
C31 C30 N2 121.85(14)
C35 C30 N2 119.07(14)
C30 C31 C32 119.88(17)
C30 C31 H31 120.1
C32 C31 H31 120.1
C33 C32 C31 120.76(18)
C33 C32 H32 119.6
C31 C32 H32 119.6
C32 C33 C34 119.16(17)
C32 C33 H33 120.4
C34 C33 H33 120.4
C35 C34 C33 120.79(18)
C35 C34 H34 119.6
C33 C34 H34 119.6
C34 C35 C30 120.33(17)
C34 C35 H35 119.8
C30 C35 H35 119.8
C37 C36 C41 118.99(16)
C37 C36 N2 120.60(15)
C41 C36 N2 120.40(14)
C36 C37 C38 119.8(2)
C36 C37 H37 120.1
C38 C37 H37 120.1
C39 C38 C37 120.4(2)
C39 C38 H38 119.8
C37 C38 H38 119.8
C40 C39 C38 119.9(2)
C40 C39 H39 120.1
C38 C39 H39 120.1
C39 C40 C41 120.6(2)
C39 C40 H40 119.7
C41 C40 H40 119.7
C40 C41 C36 120.31(19)
C40 C41 H41 119.8
C36 C41 H41 119.8
C10 N1 C13 111.70(12)
C10 N1 C1 123.80(12)
C13 N1 C1 124.30(12)
C15 N2 C36 117.88(11)
C15 N2 C30 118.90(12)
C36 N2 C30 121.53(12)
C16 N3 C18 121.72(12)
C16 N3 C24 117.44(12)
C18 N3 C24 117.32(12)

loop_
_geom_bond_atom_site_label_1
_geom_bond_atom_site_label_2
_geom_bond_distance
C1 C6 1.385(2)
C1 C2 1.390(2)
C1 N1 1.4396(19)
C2 C3 1.383(2)
C2 C7 1.496(2)
C3 C4 1.379(3)
C3 H3 0.9300
C4 C5 1.378(3)
C4 C8 1.516(3)
C5 C6 1.381(2)
C5 H5 0.9300
C6 C9 1.505(2)
C7 H7A 0.9600
C7 H7B 0.9600
C7 H7C 0.9600
C8 H8A 0.9600
C8 H8B 0.9600
C8 H8C 0.9600
C9 H9A 0.9600
C9 H9B 0.9600
C9 H9C 0.9600
C10 O2 1.2097(17)
C10 N1 1.4028(19)
C10 C11 1.478(2)
C11 C14 1.3732(19)
C11 C12 1.3901(19)
C12 C17 1.3776(19)
C12 C13 1.483(2)
C13 O1 1.2088(17)
C13 N1 1.4046(19)
C14 C15 1.392(2)
C14 H14 0.9300
C15 N2 1.4193(17)
C15 C16 1.424(2)
C16 C17 1.396(2)
C16 N3 1.4113(18)
C17 H17 0.9300
C18 C23 1.372(2)
C18 C19 1.381(2)
C18 N3 1.4238(19)
C19 C20 1.377(2)
C19 H19 0.9300
C20 C21 1.353(3)
C20 H20 0.9300
C21 C22 1.367(3)
C21 H21 0.9300
C22 C23 1.383(3)
C22 H22 0.9300
C23 H23 0.9300
C24 C29 1.371(2)
C24 C25 1.375(2)
C24 N3 1.437(2)
C25 C26 1.393(2)
C25 H25 0.9300
C26 C27 1.358(3)
C26 H26 0.9300
C27 C28 1.368(3)
C27 H27 0.9300
C28 C29 1.380(3)
C28 H28 0.9300
C29 H29 0.9300
C30 C31 1.382(2)
C30 C35 1.384(2)
C30 N2 1.4262(19)
C31 C32 1.385(2)
C31 H31 0.9300
C32 C33 1.372(3)
C32 H32 0.9300
C33 C34 1.373(3)
C33 H33 0.9300
C34 C35 1.373(2)
C34 H34 0.9300
C35 H35 0.9300
C36 C37 1.380(2)
C36 C41 1.383(2)
C36 N2 1.4247(19)
C37 C38 1.389(3)
C37 H37 0.9300
C38 C39 1.371(3)
C38 H38 0.9300
C39 C40 1.355(3)
C39 H39 0.9300
C40 C41 1.381(3)
C40 H40 0.9300
C41 H41 0.9300
